data_2227490
loop_
_publ_author_name
'Nasir, Shah Bakhtiar'
'Abdullah, Zanariah'
'Fairuz, Zainal A.'
'Ng, Seik Weng'
'Tiekink, Edward R. T.'

_publ_section_title
;
 2-(Pyrimidin-2-yloxy)phenol
;
_journal_coeditor_code HB5592
_journal_issue 9
_journal_name_full 'Acta Crystallographica Section E'
_journal_page_first o2212
_journal_paper_doi 10.1107/S1600536810030448
_journal_volume 66
_journal_year 2010
_chemical_formula_iupac 'C10 H8 N2 O2'
_chemical_formula_moiety 'C10 H8 N2 O2'
_chemical_formula_sum 'C10 H8 N2 O2'
_chemical_formula_weight 188.18
_chemical_name_systematic
;
2-(Pyrimidin-2-yloxy)phenol
;
_space_group_IT_number 15
_symmetry_cell_setting monoclinic
_symmetry_space_group_name_Hall '-C 2yc'
_symmetry_space_group_name_H-M 'C 1 2/c 1'
_atom_sites_solution_hydrogens geom
_atom_sites_solution_primary direct
_atom_sites_solution_secondary difmap
_audit_creation_method SHELXL-97
_cell_angle_alpha 90
_cell_angle_beta 92.5210(10)
_cell_angle_gamma 90
_cell_formula_units_Z 8
_cell_length_a 18.0849(18)
_cell_length_b 7.3293(8)
_cell_length_c 13.3983(14)
_cell_measurement_reflns_used 2567
_cell_measurement_temperature 293(2)
_cell_measurement_theta_max 26.9
_cell_measurement_theta_min 3.0
_cell_volume 1774.2(3)
_computing_cell_refinement 'SAINT (Bruker, 2009)'
_computing_data_collection 'APEX2 (Bruker, 2009)'
_computing_data_reduction 'SAINT (Bruker, 2009)'
_computing_molecular_graphics
;
ORTEP-3 (Farrugia, 1997) and DIAMOND (Brandenburg, 2006)
;
_computing_publication_material 'publCIF (Westrip, 2010)'
_computing_structure_refinement 'SHELXL97 (Sheldrick, 2008)'
_computing_structure_solution 'SHELXS97 (Sheldrick, 2008)'
_diffrn_ambient_temperature 293(2)
_diffrn_measured_fraction_theta_full 1.000
_diffrn_measured_fraction_theta_max 1.000
_diffrn_measurement_device_type 'Bruker SMART APEX CCD'
_diffrn_measurement_method '\w scans'
_diffrn_radiation_monochromator graphite
_diffrn_radiation_source 'fine-focus sealed tube'
_diffrn_radiation_type MoK\a
_diffrn_radiation_wavelength 0.71073
_diffrn_reflns_av_R_equivalents 0.027
_diffrn_reflns_av_sigmaI/netI 0.023
_diffrn_reflns_limit_h_max 23
_diffrn_reflns_limit_h_min -23
_diffrn_reflns_limit_k_max 9
_diffrn_reflns_limit_k_min -9
_diffrn_reflns_limit_l_max 15
_diffrn_reflns_limit_l_min -17
_diffrn_reflns_number 8265
_diffrn_reflns_theta_full 27.5
_diffrn_reflns_theta_max 27.5
_diffrn_reflns_theta_min 2.3
_diffrn_standards_decay_% 0
_diffrn_standards_interval_count 0
_diffrn_standards_interval_time 0
_diffrn_standards_number 0
_exptl_absorpt_coefficient_mu 0.101
_exptl_absorpt_correction_T_max 1.000
_exptl_absorpt_correction_T_min 0.901
_exptl_absorpt_correction_type multi-scan
_exptl_absorpt_process_details '(SADABS; Sheldrick, 1996)'
_exptl_crystal_colour colourless
_exptl_crystal_density_diffrn 1.409
_exptl_crystal_density_method 'not measured'
_exptl_crystal_description block
_exptl_crystal_F_000 784
_exptl_crystal_size_max 0.32
_exptl_crystal_size_mid 0.30
_exptl_crystal_size_min 0.10
_refine_diff_density_max 0.17
_refine_diff_density_min -0.18
_refine_ls_extinction_method none
_refine_ls_goodness_of_fit_ref 1.01
_refine_ls_hydrogen_treatment mixed
_refine_ls_matrix_type full
_refine_ls_number_parameters 130
_refine_ls_number_reflns 2048
_refine_ls_number_restraints 1
_refine_ls_restrained_S_all 1.01
_refine_ls_R_factor_all 0.053
_refine_ls_R_factor_gt 0.039
_refine_ls_shift/su_max 0.001
_refine_ls_shift/su_mean 0.000
_refine_ls_structure_factor_coef Fsqd
_refine_ls_weighting_details 'calc w=1/[\s^2^(Fo^2^)+(0.0586P)^2^+0.4928P] where P=(Fo^2^+2Fc^2^)/3'
_refine_ls_weighting_scheme calc
_refine_ls_wR_factor_gt 0.099
_refine_ls_wR_factor_ref 0.112
_reflns_number_gt 1569
_reflns_number_total 2048
_reflns_threshold_expression I>2\s(I)
_cod_data_source_file hb5592.cif
_cod_data_source_block I
_cod_original_sg_symbol_H-M 'C 2/c'
_cod_database_code 2227490
_cod_database_fobs_code 2227490

loop_
_symmetry_equiv_pos_as_xyz
'x, y, z'
'-x, y, -z+1/2'
'x+1/2, y+1/2, z'
'-x+1/2, y+1/2, -z+1/2'
'-x, -y, -z'
'x, -y, z-1/2'
'-x+1/2, -y+1/2, -z'
'x+1/2, -y+1/2, z-1/2'

loop_
_atom_site_type_symbol
_atom_site_label
_atom_site_fract_x
_atom_site_fract_y
_atom_site_fract_z
_atom_site_U_iso_or_equiv
_atom_site_adp_type
_atom_site_calc_flag
_atom_site_refinement_flags
_atom_site_occupancy
_atom_site_disorder_assembly
_atom_site_disorder_group
O O1 0.44378(5) 0.18501(12) 0.65018(7) 0.0445(3) Uani d . 1 . .
O O2 0.38586(6) 0.06384(16) 0.82550(8) 0.0622(3) Uani d D 1 . .
H H2o 0.4144(10) 0.156(2) 0.8229(16) 0.093 Uiso d D 1 . .
N N1 0.39630(6) 0.47232(14) 0.61828(9) 0.0431(3) Uani d . 1 . .
N N2 0.52544(6) 0.41044(15) 0.63993(8) 0.0423(3) Uani d . 1 . .
C C1 0.45408(7) 0.36583(16) 0.63476(9) 0.0356(3) Uani d . 1 . .
C C2 0.41257(8) 0.64865(19) 0.60601(12) 0.0523(4) Uani d . 1 . .
H H2 0.3740 0.7306 0.5935 0.063 Uiso calc R 1 . .
C C3 0.48369(9) 0.71379(19) 0.61104(12) 0.0542(4) Uani d . 1 . .
H H3 0.4940 0.8371 0.6031 0.065 Uiso calc R 1 . .
C C4 0.53883(8) 0.5881(2) 0.62839(10) 0.0491(3) Uani d . 1 . .
H H4 0.5877 0.6283 0.6323 0.059 Uiso calc R 1 . .
C C5 0.37173(7) 0.11373(16) 0.64788(10) 0.0396(3) Uani d . 1 . .
C C6 0.33142(8) 0.09337(19) 0.55923(12) 0.0537(4) Uani d . 1 . .
H H6 0.3495 0.1381 0.5001 0.064 Uiso calc R 1 . .
C C7 0.26364(9) 0.0057(2) 0.55871(14) 0.0651(5) Uani d . 1 . .
H H7 0.2356 -0.0076 0.4993 0.078 Uiso calc R 1 . .
C C8 0.23810(8) -0.0614(2) 0.64619(15) 0.0653(5) Uani d . 1 . .
H H8 0.1927 -0.1212 0.6456 0.078 Uiso calc R 1 . .
C C9 0.27880(8) -0.0416(2) 0.73537(13) 0.0575(4) Uani d . 1 . .
H H9 0.2609 -0.0885 0.7941 0.069 Uiso calc R 1 . .
C C10 0.34627(7) 0.04819(17) 0.73708(11) 0.0438(3) Uani d . 1 . .

loop_
_atom_site_aniso_label
_atom_site_aniso_U_11
_atom_site_aniso_U_22
_atom_site_aniso_U_33
_atom_site_aniso_U_12
_atom_site_aniso_U_13
_atom_site_aniso_U_23
O1 0.0343(5) 0.0366(5) 0.0623(6) 0.0010(4) -0.0025(4) 0.0077(4)
O2 0.0621(7) 0.0705(7) 0.0534(6) -0.0158(5) -0.0041(5) 0.0089(5)
N1 0.0372(6) 0.0360(6) 0.0557(7) 0.0015(4) -0.0036(5) -0.0019(5)
N2 0.0337(6) 0.0490(6) 0.0441(6) -0.0023(5) 0.0010(4) 0.0043(5)
C1 0.0352(6) 0.0372(6) 0.0343(6) -0.0008(5) -0.0012(5) 0.0006(5)
C2 0.0516(8) 0.0359(7) 0.0686(10) 0.0031(6) -0.0070(7) -0.0024(6)
C3 0.0606(9) 0.0385(7) 0.0634(9) -0.0089(6) 0.0005(7) 0.0007(6)
C4 0.0423(7) 0.0553(8) 0.0499(8) -0.0131(6) 0.0026(6) 0.0023(6)
C5 0.0336(6) 0.0292(6) 0.0554(8) 0.0001(5) -0.0040(5) 0.0032(5)
C6 0.0587(9) 0.0440(8) 0.0570(9) -0.0057(6) -0.0124(7) 0.0083(6)
C7 0.0621(10) 0.0485(8) 0.0818(12) -0.0098(7) -0.0306(9) 0.0079(8)
C8 0.0411(8) 0.0475(8) 0.1058(14) -0.0096(6) -0.0125(8) 0.0084(9)
C9 0.0461(8) 0.0508(9) 0.0759(11) -0.0063(6) 0.0066(7) 0.0076(7)
C10 0.0397(7) 0.0364(6) 0.0550(8) 0.0006(5) -0.0014(6) 0.0018(6)

loop_
_atom_type_symbol
_atom_type_description
_atom_type_scat_dispersion_real
_atom_type_scat_dispersion_imag
_atom_type_scat_source
C C 0.0033 0.0016 'International Tables Vol C Tables 4.2.6.8 and 6.1.1.4'
H H 0.0000 0.0000 'International Tables Vol C Tables 4.2.6.8 and 6.1.1.4'
N N 0.0061 0.0033 'International Tables Vol C Tables 4.2.6.8 and 6.1.1.4'
O O 0.0106 0.0060 'International Tables Vol C Tables 4.2.6.8 and 6.1.1.4'

loop_
_geom_angle_atom_site_label_1
_geom_angle_atom_site_label_2
_geom_angle_atom_site_label_3
_geom_angle_site_symmetry_1
_geom_angle_site_symmetry_3
_geom_angle
_geom_angle_publ_flag
C1 O1 C5 . . 119.64(9) ?
C10 O2 H2o . . 109.1(15) ?
C1 N1 C2 . . 114.63(11) ?
C1 N2 C4 . . 114.48(11) ?
N1 C1 N2 . . 128.66(12) ?
N1 C1 O1 . . 119.50(11) ?
N2 C1 O1 . . 111.84(10) ?
N1 C2 C3 . . 122.80(13) ?
N1 C2 H2 . . 118.6 ?
C3 C2 H2 . . 118.6 ?
C4 C3 C2 . . 116.65(13) ?
C4 C3 H3 . . 121.7 ?
C2 C3 H3 . . 121.7 ?
N2 C4 C3 . . 122.77(13) ?
N2 C4 H4 . . 118.6 ?
C3 C4 H4 . . 118.6 ?
C6 C5 C10 . . 121.62(12) ?
C6 C5 O1 . . 121.09(12) ?
C10 C5 O1 . . 116.98(11) ?
C5 C6 C7 . . 119.40(14) ?
C5 C6 H6 . . 120.3 ?
C7 C6 H6 . . 120.3 ?
C8 C7 C6 . . 119.62(15) ?
C8 C7 H7 . . 120.2 ?
C6 C7 H7 . . 120.2 ?
C7 C8 C9 . . 120.99(14) ?
C7 C8 H8 . . 119.5 ?
C9 C8 H8 . . 119.5 ?
C8 C9 C10 . . 119.92(15) ?
C8 C9 H9 . . 120.0 ?
C10 C9 H9 . . 120.0 ?
O2 C10 C5 . . 122.64(12) ?
O2 C10 C9 . . 118.89(13) ?
C5 C10 C9 . . 118.44(13) ?

loop_
_geom_bond_atom_site_label_1
_geom_bond_atom_site_label_2
_geom_bond_site_symmetry_2
_geom_bond_distance
_geom_bond_publ_flag
O1 C1 . 1.3554(15) ?
O1 C5 . 1.4029(14) ?
O2 C10 . 1.3619(17) ?
O2 H2o . 0.852(16) ?
N1 C1 . 1.3151(16) ?
N1 C2 . 1.3372(17) ?
N2 C1 . 1.3302(16) ?
N2 C4 . 1.3347(18) ?
C2 C3 . 1.371(2) ?
C2 H2 . 0.9300 ?
C3 C4 . 1.370(2) ?
C3 H3 . 0.9300 ?
C4 H4 . 0.9300 ?
C5 C6 . 1.3741(18) ?
C5 C10 . 1.385(2) ?
C6 C7 . 1.384(2) ?
C6 H6 . 0.9300 ?
C7 C8 . 1.370(3) ?
C7 H7 . 0.9300 ?
C8 C9 . 1.383(2) ?
C8 H8 . 0.9300 ?
C9 C10 . 1.3857(19) ?
C9 H9 . 0.9300 ?

loop_
_geom_hbond_atom_site_label_D
_geom_hbond_atom_site_label_H
_geom_hbond_atom_site_label_A
_geom_hbond_site_symmetry_A
_geom_hbond_distance_DH
_geom_hbond_distance_HA
_geom_hbond_distance_DA
_geom_hbond_angle_DHA
O2 H2o N2 2_656 0.852(16) 2.205(11) 3.0292(16) 163(2)
C2 H2 Cg1 1_565 0.93 2.62 3.4424(16) 148

loop_
_geom_torsion_atom_site_label_1
_geom_torsion_atom_site_label_2
_geom_torsion_atom_site_label_3
_geom_torsion_atom_site_label_4
_geom_torsion_site_symmetry_1
_geom_torsion_site_symmetry_2
_geom_torsion_site_symmetry_3
_geom_torsion_site_symmetry_4
_geom_torsion
_geom_torsion_publ_flag
C2 N1 C1 N2 . . . . -0.6(2) ?
C2 N1 C1 O1 . . . . 178.72(12) ?
C4 N2 C1 N1 . . . . 1.30(19) ?
C4 N2 C1 O1 . . . . -178.02(11) ?
C5 O1 C1 N1 . . . . 0.31(17) ?
C5 O1 C1 N2 . . . . 179.70(10) ?
C1 N1 C2 C3 . . . . -0.5(2) ?
N1 C2 C3 C4 . . . . 0.7(2) ?
C1 N2 C4 C3 . . . . -1.0(2) ?
C2 C3 C4 N2 . . . . 0.1(2) ?
C1 O1 C5 C6 . . . . 73.64(16) ?
C1 O1 C5 C10 . . . . -112.73(13) ?
C10 C5 C6 C7 . . . . 0.1(2) ?
O1 C5 C6 C7 . . . . 173.48(13) ?
C5 C6 C7 C8 . . . . -0.8(2) ?
C6 C7 C8 C9 . . . . 0.5(3) ?
C7 C8 C9 C10 . . . . 0.4(2) ?
C6 C5 C10 O2 . . . . 178.77(13) ?
O1 C5 C10 O2 . . . . 5.17(18) ?
C6 C5 C10 C9 . . . . 0.8(2) ?
O1 C5 C10 C9 . . . . -172.84(12) ?
C8 C9 C10 O2 . . . . -179.10(14) ?
C8 C9 C10 C5 . . . . -1.0(2) ?

loop_
_cod_related_entry_id
_cod_related_entry_database
_cod_related_entry_code
1 ChemSpider 15114965
